data_7018143
loop_
_publ_author_name
'Ho, Mei-Lin'
'Chen, Yi-An'
'Chen, Tsai-Chen'
'Chang, Pei-Jen'
'Yu, Yi-Ping'
'Cheng, Kum-Yi'
'Shih, Chien-Hung'
'Lee, Gene-Hsiang'
'Sheu, Hwo-Shuenn'

_publ_section_title
;
 Synthesis, structure and oxygen-sensing properties of
 Iridium(iii)-containing coordination polymers with different cations.
;
_journal_issue 9
_journal_name_full 'Dalton transactions (Cambridge, England : 2003)'
_journal_page_first 2592
_journal_page_last 2600
_journal_paper_doi 10.1039/c2dt11473a
_journal_volume 41
_journal_year 2012
_chemical_formula_sum 'C77 H75 Ir2 N11 O16 Zn'
_chemical_formula_weight 1860.25
_chemical_name_systematic
;
?
;
_space_group_IT_number 33
_symmetry_cell_setting orthorhombic
_symmetry_space_group_name_Hall 'P 2c -2n'
_symmetry_space_group_name_H-M 'P n a 21'
_atom_sites_solution_hydrogens geom
_atom_sites_solution_primary direct
_atom_sites_solution_secondary difmap
_audit_creation_method SHELXL-97
_cell_angle_alpha 90.00
_cell_angle_beta 90.00
_cell_angle_gamma 90.00
_cell_formula_units_Z 4
_cell_length_a 17.2485(2)
_cell_length_b 12.9889(2)
_cell_length_c 32.3990(4)
_cell_measurement_reflns_used 40352
_cell_measurement_temperature 150(2)
_cell_measurement_theta_max 27.50
_cell_measurement_theta_min 1.26
_cell_volume 7258.64(17)
_computing_cell_refinement DENZO-SMN
_computing_data_collection 'NONIUS COLLECT'
_computing_data_reduction DENZO-SMN
_computing_molecular_graphics 'Bruker SHELXTL'
_computing_publication_material 'Bruker SHELXTL'
_computing_structure_refinement 'SHELXL-97 (Sheldrick, 1997)'
_computing_structure_solution 'SHELXS-97 (Sheldrick, 1990)'
_diffrn_ambient_temperature 150(2)
_diffrn_measured_fraction_theta_full 0.998
_diffrn_measured_fraction_theta_max 0.998
_diffrn_measurement_device_type 'NONIUS KappaCCD'
_diffrn_measurement_method '\w scans'
_diffrn_radiation_monochromator graphite
_diffrn_radiation_source 'fine-focus sealed tube'
_diffrn_radiation_type MoK\a
_diffrn_radiation_wavelength 0.71073
_diffrn_reflns_av_R_equivalents 0.0461
_diffrn_reflns_av_sigmaI/netI 0.0647
_diffrn_reflns_limit_h_max 22
_diffrn_reflns_limit_h_min -22
_diffrn_reflns_limit_k_max 16
_diffrn_reflns_limit_k_min -16
_diffrn_reflns_limit_l_max 41
_diffrn_reflns_limit_l_min -40
_diffrn_reflns_number 40352
_diffrn_reflns_theta_full 27.50
_diffrn_reflns_theta_max 27.50
_diffrn_reflns_theta_min 1.26
_exptl_absorpt_coefficient_mu 4.063
_exptl_absorpt_correction_T_max 0.700
_exptl_absorpt_correction_T_min 0.591
_exptl_absorpt_correction_type multi-scan
_exptl_crystal_colour orange
_exptl_crystal_density_diffrn 1.702
_exptl_crystal_density_method 'not measured'
_exptl_crystal_description block
_exptl_crystal_F_000 3704
_exptl_crystal_size_max 0.22
_exptl_crystal_size_mid 0.20
_exptl_crystal_size_min 0.15
_refine_diff_density_max 0.670
_refine_diff_density_min -1.341
_refine_diff_density_rms 0.128
_refine_ls_abs_structure_details 'Flack H D (1983), Acta Cryst. A39, 876-881'
_refine_ls_abs_structure_Flack 0.496(7)
_refine_ls_extinction_method none
_refine_ls_goodness_of_fit_ref 1.062
_refine_ls_hydrogen_treatment constr
_refine_ls_matrix_type full
_refine_ls_number_parameters 970
_refine_ls_number_reflns 16070
_refine_ls_number_restraints 4
_refine_ls_restrained_S_all 1.062
_refine_ls_R_factor_all 0.0634
_refine_ls_R_factor_gt 0.0432
_refine_ls_shift/su_max 0.003
_refine_ls_shift/su_mean 0.000
_refine_ls_structure_factor_coef Fsqd
_refine_ls_weighting_details 'calc w=1/[\s^2^(Fo^2^)+(0.0605P)^2^+0.0000P] where P=(Fo^2^+2Fc^2^)/3'
_refine_ls_weighting_scheme calc
_refine_ls_wR_factor_gt 0.1038
_refine_ls_wR_factor_ref 0.1139
_reflns_number_gt 12344
_reflns_number_total 16070
_reflns_threshold_expression >2sigma(I)
_cod_data_source_file c2dt11473a.txt
_cod_data_source_block ic14237
_cod_depositor_comments
;
The following automatic conversions were performed:

'_symmetry_cell_setting' value 'Orthorhombic' changed to
'orthorhombic' according to
/home/saulius/struct/CIF-dictionaries/cif_core.dic dictionary named
'cif_core.dic' version 2.4.1 from 2010-06-29.

Automatic conversion script
Id: cif_fix_values 1715 2011-07-08 13:25:40Z adriana 
;
_cod_original_sg_symbol_H-M Pna2(1)
_cod_database_code 7018143

loop_
_symmetry_equiv_pos_as_xyz
'x, y, z'
'-x, -y, z+1/2'
'x+1/2, -y+1/2, z'
'-x+1/2, y+1/2, z+1/2'

loop_
_atom_site_label
_atom_site_type_symbol
_atom_site_fract_x
_atom_site_fract_y
_atom_site_fract_z
_atom_site_U_iso_or_equiv
_atom_site_adp_type
_atom_site_occupancy
_atom_site_symmetry_multiplicity
_atom_site_calc_flag
_atom_site_refinement_flags
Ir1 Ir 0.491804(17) 1.74127(2) 0.308581(9) 0.01708(8) Uani 1 1 d .
Ir2 Ir 0.522903(17) 0.75746(2) 0.592669(8) 0.01689(8) Uani 1 1 d .
Zn1 Zn 0.76447(6) 1.26376(6) 0.45037(3) 0.0179(2) Uani 1 1 d .
N1 N 0.4922(3) 1.6525(6) 0.2553(2) 0.0200(17) Uani 1 1 d .
N2 N 0.4868(3) 1.8459(5) 0.3555(2) 0.0144(15) Uani 1 1 d .
N3 N 0.5727(4) 1.6456(5) 0.3412(2) 0.0174(15) Uani 1 1 d .
N4 N 0.4199(4) 1.6264(5) 0.3360(2) 0.0186(15) Uani 1 1 d .
N5 N 0.5256(3) 0.6503(6) 0.5458(2) 0.0205(17) Uani 1 1 d .
N6 N 0.5172(4) 0.8456(5) 0.6447(2) 0.0191(16) Uani 1 1 d .
N7 N 0.6018(4) 0.8555(5) 0.5606(2) 0.0177(15) Uani 1 1 d .
N8 N 0.4480(4) 0.8639(5) 0.5631(2) 0.0194(15) Uani 1 1 d .
O1 O 0.6909(3) 1.3658(4) 0.42721(17) 0.0273(13) Uani 1 1 d .
O2 O 0.7897(3) 1.4265(5) 0.3895(2) 0.0396(17) Uani 1 1 d .
O3 O 0.3282(3) 1.3143(4) 0.41007(17) 0.0256(13) Uani 1 1 d .
O4 O 0.2186(3) 1.3859(5) 0.38793(19) 0.0362(16) Uani 1 1 d .
O5 O 0.7073(3) 1.1590(4) 0.48274(17) 0.0256(13) Uani 1 1 d .
O6 O 0.8116(4) 1.0614(5) 0.4920(2) 0.054(2) Uani 1 1 d .
O7 O 0.3451(3) 1.1595(4) 0.48116(17) 0.0268(13) Uani 1 1 d .
O8 O 0.2483(3) 1.1268(5) 0.5254(2) 0.0421(17) Uani 1 1 d .
C1 C 0.4064(5) 1.8141(6) 0.2765(2) 0.0213(18) Uani 1 1 d .
C2 C 0.3592(5) 1.8946(6) 0.2890(3) 0.0260(19) Uani 1 1 d .
H2 H 0.3707 1.9300 0.3139 0.031 Uiso 1 1 calc R
C3 C 0.2941(5) 1.9252(6) 0.2653(3) 0.034(2) Uani 1 1 d .
H3 H 0.2620 1.9797 0.2747 0.041 Uiso 1 1 calc R
C4 C 0.2772(5) 1.8758(6) 0.2285(3) 0.032(2) Uani 1 1 d .
H4 H 0.2339 1.8967 0.2125 0.039 Uiso 1 1 calc R
C5 C 0.3233(5) 1.7967(6) 0.2153(3) 0.032(2) Uani 1 1 d .
H5 H 0.3115 1.7628 0.1902 0.039 Uiso 1 1 calc R
C6 C 0.3879(5) 1.7649(5) 0.2384(3) 0.0247(18) Uani 1 1 d .
C7 C 0.4385(5) 1.6785(6) 0.2267(2) 0.0252(19) Uani 1 1 d .
C8 C 0.4362(5) 1.6260(6) 0.1895(3) 0.034(2) Uani 1 1 d .
H8 H 0.4003 1.6461 0.1687 0.040 Uiso 1 1 calc R
C9 C 0.4843(5) 1.5471(8) 0.1828(4) 0.037(3) Uani 1 1 d .
H9 H 0.4833 1.5120 0.1571 0.044 Uiso 1 1 calc R
C10 C 0.5364(5) 1.5157(7) 0.2136(3) 0.036(2) Uani 1 1 d .
H10 H 0.5687 1.4572 0.2100 0.044 Uiso 1 1 calc R
C11 C 0.5389(5) 1.5715(6) 0.2485(3) 0.027(2) Uani 1 1 d .
H11 H 0.5753 1.5530 0.2692 0.033 Uiso 1 1 calc R
C12 C 0.5685(4) 1.8455(6) 0.2878(3) 0.0216(19) Uani 1 1 d .
C13 C 0.6197(5) 1.8385(6) 0.2540(3) 0.0284(19) Uani 1 1 d .
H13 H 0.6181 1.7786 0.2371 0.034 Uiso 1 1 calc R
C14 C 0.6718(5) 1.9154(6) 0.2444(3) 0.031(2) Uani 1 1 d .
H14 H 0.7060 1.9071 0.2217 0.037 Uiso 1 1 calc R
C15 C 0.6747(5) 2.0055(6) 0.2680(3) 0.029(2) Uani 1 1 d .
H15 H 0.7091 2.0599 0.2610 0.034 Uiso 1 1 calc R
C16 C 0.6259(5) 2.0131(6) 0.3018(2) 0.0276(19) Uani 1 1 d .
H16 H 0.6272 2.0736 0.3183 0.033 Uiso 1 1 calc R
C17 C 0.5756(4) 1.9348(6) 0.3122(2) 0.0211(17) Uani 1 1 d .
C18 C 0.5265(4) 1.9345(6) 0.3496(2) 0.0209(18) Uani 1 1 d .
C19 C 0.5202(5) 2.0142(6) 0.3780(3) 0.029(2) Uani 1 1 d .
H19 H 0.5493 2.0755 0.3742 0.035 Uiso 1 1 calc R
C20 C 0.4713(5) 2.0051(8) 0.4122(3) 0.032(2) Uani 1 1 d .
H20 H 0.4641 2.0606 0.4309 0.038 Uiso 1 1 calc R
C21 C 0.4340(5) 1.9126(6) 0.4177(3) 0.0283(19) Uani 1 1 d .
H21 H 0.4025 1.9029 0.4414 0.034 Uiso 1 1 calc R
C22 C 0.4412(5) 1.8341(6) 0.3897(2) 0.0242(18) Uani 1 1 d .
H22 H 0.4144 1.7711 0.3941 0.029 Uiso 1 1 calc R
C23 C 0.6505(5) 1.6591(6) 0.3420(3) 0.026(2) Uani 1 1 d .
H23 H 0.6722 1.7178 0.3288 0.032 Uiso 1 1 calc R
C24 C 0.6988(5) 1.5905(6) 0.3613(2) 0.0244(19) Uani 1 1 d .
H24 H 0.7533 1.6011 0.3605 0.029 Uiso 1 1 calc R
C25 C 0.6684(5) 1.5051(6) 0.3820(2) 0.0211(19) Uani 1 1 d .
C26 C 0.5880(5) 1.4946(6) 0.3823(3) 0.0213(18) Uani 1 1 d .
H26 H 0.5645 1.4391 0.3968 0.026 Uiso 1 1 calc R
C27 C 0.5434(5) 1.5647(6) 0.3617(2) 0.0165(18) Uani 1 1 d .
C28 C 0.4558(5) 1.5552(6) 0.3585(3) 0.0176(18) Uani 1 1 d .
C29 C 0.4161(4) 1.4745(6) 0.3771(3) 0.0212(19) Uani 1 1 d .
H29 H 0.4427 1.4241 0.3929 0.025 Uiso 1 1 calc R
C30 C 0.3367(5) 1.4697(6) 0.3717(2) 0.0246(19) Uani 1 1 d .
C31 C 0.2999(5) 1.5437(6) 0.3488(3) 0.028(2) Uani 1 1 d .
H31 H 0.2454 1.5408 0.3448 0.034 Uiso 1 1 calc R
C32 C 0.3425(5) 1.6217(6) 0.3317(2) 0.025(2) Uani 1 1 d .
H32 H 0.3167 1.6739 0.3165 0.030 Uiso 1 1 calc R
C33 C 0.7226(5) 1.4258(6) 0.4014(3) 0.0246(19) Uani 1 1 d .
C34 C 0.2888(5) 1.3827(6) 0.3911(2) 0.0247(19) Uani 1 1 d .
C35 C 0.6024(4) 0.6612(6) 0.6160(3) 0.0212(18) Uani 1 1 d .
C36 C 0.6461(4) 0.6701(6) 0.6523(2) 0.0240(18) Uani 1 1 d .
H36 H 0.6387 0.7288 0.6693 0.029 Uiso 1 1 calc R
C37 C 0.6996(5) 0.5960(7) 0.6643(3) 0.038(2) Uani 1 1 d .
H37 H 0.7295 0.6062 0.6886 0.046 Uiso 1 1 calc R
C38 C 0.7096(5) 0.5069(6) 0.6410(3) 0.033(2) Uani 1 1 d .
H38 H 0.7449 0.4552 0.6498 0.039 Uiso 1 1 calc R
C39 C 0.6675(5) 0.4943(6) 0.6048(3) 0.032(2) Uani 1 1 d .
H39 H 0.6737 0.4337 0.5887 0.038 Uiso 1 1 calc R
C40 C 0.6157(4) 0.5718(5) 0.5921(3) 0.0228(17) Uani 1 1 d .
C41 C 0.5710(5) 0.5667(6) 0.5536(3) 0.0248(19) Uani 1 1 d .
C42 C 0.5737(5) 0.4866(6) 0.5254(3) 0.034(2) Uani 1 1 d .
H42 H 0.6064 0.4289 0.5300 0.041 Uiso 1 1 calc R
C43 C 0.5279(6) 0.4920(8) 0.4903(3) 0.038(3) Uani 1 1 d .
H43 H 0.5291 0.4377 0.4707 0.046 Uiso 1 1 calc R
C44 C 0.4803(5) 0.5763(7) 0.4838(3) 0.037(2) Uani 1 1 d .
H44 H 0.4480 0.5794 0.4601 0.044 Uiso 1 1 calc R
C45 C 0.4802(5) 0.6551(6) 0.5119(3) 0.0263(19) Uani 1 1 d .
H45 H 0.4480 0.7134 0.5076 0.032 Uiso 1 1 calc R
C46 C 0.4361(4) 0.6833(6) 0.6222(3) 0.0209(19) Uani 1 1 d .
C47 C 0.3927(4) 0.6006(6) 0.6097(3) 0.0262(19) Uani 1 1 d .
H47 H 0.4077 0.5649 0.5854 0.031 Uiso 1 1 calc R
C48 C 0.3270(5) 0.5665(7) 0.6313(3) 0.035(2) Uani 1 1 d .
H48 H 0.2991 0.5077 0.6223 0.043 Uiso 1 1 calc R
C49 C 0.3035(5) 0.6198(7) 0.6660(3) 0.034(2) Uani 1 1 d .
H49 H 0.2574 0.6003 0.6800 0.041 Uiso 1 1 calc R
C50 C 0.3469(5) 0.7012(6) 0.6802(3) 0.032(2) Uani 1 1 d .
H50 H 0.3320 0.7363 0.7047 0.038 Uiso 1 1 calc R
C51 C 0.4123(5) 0.7316(6) 0.6588(2) 0.0229(18) Uani 1 1 d .
C52 C 0.4614(5) 0.8178(6) 0.6724(2) 0.0241(18) Uani 1 1 d .
C53 C 0.4556(5) 0.8677(7) 0.7101(3) 0.037(2) Uani 1 1 d .
H53 H 0.4178 0.8463 0.7296 0.044 Uiso 1 1 calc R
C54 C 0.5055(6) 0.9496(10) 0.7194(4) 0.047(3) Uani 1 1 d .
H54 H 0.5010 0.9857 0.7448 0.057 Uiso 1 1 calc R
C55 C 0.5611(6) 0.9766(7) 0.6911(3) 0.042(2) Uani 1 1 d .
H55 H 0.5965 1.0307 0.6970 0.050 Uiso 1 1 calc R
C56 C 0.5653(5) 0.9241(6) 0.6536(3) 0.0254(19) Uani 1 1 d .
H56 H 0.6030 0.9443 0.6338 0.031 Uiso 1 1 calc R
C57 C 0.6803(4) 0.8471(6) 0.5591(2) 0.0210(18) Uani 1 1 d .
H57 H 0.7044 0.7914 0.5731 0.025 Uiso 1 1 calc R
C58 C 0.7263(4) 0.9161(6) 0.5382(3) 0.0247(19) Uani 1 1 d .
H58 H 0.7808 0.9062 0.5373 0.030 Uiso 1 1 calc R
C59 C 0.6936(5) 0.9999(6) 0.5183(3) 0.0254(19) Uani 1 1 d .
C60 C 0.6134(5) 1.0083(6) 0.5193(3) 0.0223(19) Uani 1 1 d .
H60 H 0.5887 1.0637 0.5054 0.027 Uiso 1 1 calc R
C61 C 0.5686(5) 0.9362(6) 0.5406(2) 0.0188(18) Uani 1 1 d .
C62 C 0.4837(4) 0.9423(7) 0.5426(3) 0.0172(19) Uani 1 1 d .
C63 C 0.4405(4) 1.0231(6) 0.5253(2) 0.0208(18) Uani 1 1 d .
H63 H 0.4660 1.0772 0.5110 0.025 Uiso 1 1 calc R
C64 C 0.3608(4) 1.0237(6) 0.5292(2) 0.0185(18) Uani 1 1 d .
C65 C 0.3265(4) 0.9441(6) 0.5498(3) 0.0247(19) Uani 1 1 d .
H65 H 0.2717 0.9428 0.5526 0.030 Uiso 1 1 calc R
C66 C 0.3699(5) 0.8659(6) 0.5667(3) 0.025(2) Uani 1 1 d .
H66 H 0.3445 0.8121 0.5812 0.031 Uiso 1 1 calc R
C67 C 0.7431(5) 1.0787(7) 0.4961(3) 0.027(2) Uani 1 1 d .
C68 C 0.3139(5) 1.1094(6) 0.5109(3) 0.0253(19) Uani 1 1 d .
O9 O 1.0449(6) 1.2988(9) 0.5844(3) 0.098(3) Uani 1 1 d .
N9 N 0.9263(6) 1.2544(6) 0.6075(3) 0.051(2) Uani 1 1 d .
C69 C 0.8002(6) 1.2776(7) 0.2905(3) 0.039(2) Uani 1 1 d .
H69 H 0.7826 1.3295 0.3089 0.046 Uiso 1 1 calc R
C70 C 0.9246(6) 1.2916(8) 0.3240(3) 0.048(3) Uani 1 1 d .
H70A H 0.8961 1.3425 0.3403 0.071 Uiso 1 1 calc R
H70B H 0.9672 1.3256 0.3093 0.071 Uiso 1 1 calc R
H70C H 0.9456 1.2384 0.3423 0.071 Uiso 1 1 calc R
C71 C 0.9054(6) 1.1683(7) 0.2667(3) 0.052(3) Uani 1 1 d .
H71A H 0.8716 1.1614 0.2426 0.077 Uiso 1 1 calc R
H71B H 0.9091 1.1020 0.2809 0.077 Uiso 1 1 calc R
H71C H 0.9572 1.1901 0.2578 0.077 Uiso 1 1 calc R
O10 O 0.7533(4) 1.2448(4) 0.2642(3) 0.050(2) Uani 1 1 d .
N10 N 0.8733(5) 1.2451(5) 0.2947(2) 0.038(2) Uani 1 1 d .
C72 C 0.9935(7) 1.3026(11) 0.6109(4) 0.073(4) Uani 1 1 d .
H72 H 1.0027 1.3424 0.6350 0.088 Uiso 1 1 calc R
C73 C 0.8698(9) 1.2598(12) 0.6398(4) 0.136(8) Uani 1 1 d .
H73A H 0.8688 1.1943 0.6548 0.205 Uiso 1 1 calc R
H73B H 0.8186 1.2732 0.6279 0.205 Uiso 1 1 calc R
H73C H 0.8835 1.3156 0.6589 0.205 Uiso 1 1 calc R
C74 C 0.9118(6) 1.1867(7) 0.5729(3) 0.053(3) Uani 1 1 d .
H74A H 0.9119 1.2268 0.5473 0.080 Uiso 1 1 calc R
H74B H 0.8613 1.1532 0.5764 0.080 Uiso 1 1 calc R
H74C H 0.9525 1.1341 0.5716 0.080 Uiso 1 1 calc R
O11 O 0.3341(5) 1.7352(7) 0.4626(4) 0.086(3) Uani 1 1 d .
N11 N 0.2054(5) 1.7269(7) 0.4486(3) 0.044(2) Uani 1 1 d .
C75 C 0.2794(8) 1.6911(8) 0.4482(3) 0.057(3) Uani 1 1 d .
H75 H 0.2885 1.6262 0.4355 0.069 Uiso 1 1 calc R
C76 C 0.1915(7) 1.8216(9) 0.4680(4) 0.078(4) Uani 1 1 d .
H76A H 0.1737 1.8095 0.4963 0.117 Uiso 1 1 calc R
H76B H 0.1517 1.8595 0.4527 0.117 Uiso 1 1 calc R
H76C H 0.2395 1.8620 0.4686 0.117 Uiso 1 1 calc R
C77 C 0.1414(8) 1.6685(13) 0.4337(4) 0.136(8) Uani 1 1 d .
H77A H 0.1359 1.6792 0.4039 0.203 Uiso 1 1 calc R
H77B H 0.0939 1.6907 0.4477 0.203 Uiso 1 1 calc R
H77C H 0.1504 1.5952 0.4392 0.203 Uiso 1 1 calc R
O12 O 0.4916(3) 1.2746(5) 0.4248(2) 0.0369(15) Uani 1 1 d .
H12A H 0.4392 1.2710 0.4246 0.055 Uiso 1 1 d R
H12B H 0.5073 1.2661 0.4511 0.055 Uiso 1 1 d R
O13 O 0.5607(4) 1.2424(4) 0.5002(2) 0.0387(16) Uani 1 1 d .
H13A H 0.6094 1.2413 0.5110 0.058 Uiso 1 1 d R
H13B H 0.5285 1.2416 0.5228 0.058 Uiso 1 1 d R
O14 O 0.5997(4) 1.2472(4) 0.3602(2) 0.0379(16) Uani 1 1 d .
H14A H 0.6408 1.2131 0.3698 0.057 Uiso 1 1 d R
H14B H 0.5652 1.2556 0.3804 0.057 Uiso 1 1 d R
O15 O 0.6208(4) 1.3673(5) 0.2877(2) 0.064(2) Uani 1 1 d .
H15A H 0.6402 1.3266 0.2670 0.097 Uiso 1 1 d R
H15B H 0.6151 1.3181 0.3079 0.097 Uiso 1 1 d R
O16 O 0.7093(5) 1.2138(6) 0.5881(3) 0.085(3) Uani 1 1 d D
H16A H 0.6715 1.2253 0.6072 0.127 Uiso 1 1 d RD
H16B H 0.7452 1.1731 0.6017 0.127 Uiso 1 1 d RD

loop_
_atom_site_aniso_label
_atom_site_aniso_U_11
_atom_site_aniso_U_22
_atom_site_aniso_U_33
_atom_site_aniso_U_23
_atom_site_aniso_U_13
_atom_site_aniso_U_12
Ir1 0.01832(15) 0.01478(15) 0.01814(16) 0.0014(3) 0.00063(13) -0.00062(11)
Ir2 0.01820(15) 0.01540(16) 0.01707(16) 0.0010(2) 0.00013(12) 0.00096(11)
Zn1 0.0155(6) 0.0167(4) 0.0214(4) -0.0012(5) 0.0003(3) -0.0004(4)
N1 0.022(4) 0.019(4) 0.018(4) 0.000(3) -0.002(3) -0.003(3)
N2 0.022(4) 0.014(4) 0.007(4) -0.007(3) -0.003(3) 0.001(2)
N3 0.016(4) 0.017(3) 0.019(4) 0.002(3) -0.004(3) 0.005(3)
N4 0.019(4) 0.014(3) 0.023(4) 0.003(3) -0.001(3) -0.004(3)
N5 0.015(4) 0.022(4) 0.025(5) 0.001(4) 0.005(3) -0.001(3)
N6 0.027(4) 0.019(4) 0.012(4) -0.003(3) -0.003(3) 0.004(3)
N7 0.024(4) 0.015(3) 0.014(4) 0.002(3) -0.003(3) -0.002(3)
N8 0.017(4) 0.024(4) 0.018(4) 0.004(3) 0.002(3) 0.001(3)
O1 0.020(3) 0.029(3) 0.032(4) 0.010(3) 0.000(3) 0.003(3)
O2 0.015(3) 0.039(4) 0.064(5) 0.019(3) 0.004(3) 0.007(3)
O3 0.024(3) 0.026(3) 0.027(3) 0.009(3) 0.006(2) -0.004(3)
O4 0.018(3) 0.044(4) 0.047(4) 0.021(3) -0.013(3) -0.008(3)
O5 0.021(3) 0.021(3) 0.034(4) 0.006(3) 0.005(3) 0.000(2)
O6 0.021(4) 0.051(4) 0.091(6) 0.041(4) 0.017(4) 0.006(3)
O7 0.020(3) 0.027(3) 0.033(3) 0.008(3) 0.001(3) 0.007(3)
O8 0.027(4) 0.039(4) 0.060(5) 0.019(3) 0.010(3) 0.009(3)
C1 0.023(5) 0.022(4) 0.018(4) 0.005(4) -0.001(3) -0.001(3)
C2 0.026(5) 0.026(4) 0.026(5) 0.004(4) 0.003(4) 0.002(4)
C3 0.031(5) 0.023(5) 0.047(6) 0.007(4) 0.001(4) 0.007(4)
C4 0.025(5) 0.036(5) 0.036(6) 0.012(4) -0.005(4) 0.002(4)
C5 0.044(6) 0.032(5) 0.020(5) 0.003(4) -0.006(4) -0.003(4)
C6 0.022(4) 0.023(4) 0.029(5) 0.003(4) -0.001(4) -0.011(3)
C7 0.025(5) 0.025(4) 0.025(5) -0.005(4) 0.001(4) -0.010(3)
C8 0.038(6) 0.031(5) 0.032(5) -0.005(4) -0.008(4) -0.001(4)
C9 0.043(6) 0.026(6) 0.042(7) -0.021(5) -0.003(4) -0.004(4)
C10 0.037(6) 0.028(5) 0.044(6) -0.016(4) -0.001(5) 0.001(4)
C11 0.033(6) 0.024(4) 0.024(5) -0.002(4) 0.001(4) 0.007(4)
C12 0.021(4) 0.014(4) 0.029(5) 0.003(4) 0.000(4) -0.004(3)
C13 0.036(5) 0.020(4) 0.029(5) 0.003(4) 0.004(4) -0.003(4)
C14 0.030(5) 0.033(5) 0.029(5) 0.010(4) 0.006(4) -0.005(4)
C15 0.026(5) 0.027(4) 0.034(5) 0.011(4) 0.001(4) -0.011(4)
C16 0.027(5) 0.030(4) 0.026(5) 0.005(4) -0.006(4) -0.005(3)
C17 0.018(4) 0.024(4) 0.021(4) 0.009(4) -0.002(4) -0.001(3)
C18 0.021(4) 0.017(4) 0.025(5) 0.007(3) -0.004(4) 0.000(3)
C19 0.035(5) 0.021(4) 0.032(5) -0.001(4) -0.007(4) 0.000(4)
C20 0.046(6) 0.035(6) 0.015(5) -0.002(5) 0.004(4) 0.011(4)
C21 0.028(5) 0.029(5) 0.027(5) -0.006(4) 0.004(4) 0.010(4)
C22 0.029(5) 0.023(4) 0.021(4) 0.004(3) 0.005(4) 0.003(4)
C23 0.028(5) 0.026(5) 0.025(5) -0.005(4) 0.002(4) 0.000(4)
C24 0.016(4) 0.029(5) 0.028(5) 0.001(4) -0.001(3) 0.001(4)
C25 0.026(5) 0.020(4) 0.017(4) -0.006(3) -0.001(3) 0.001(3)
C26 0.021(5) 0.018(4) 0.024(5) -0.007(3) -0.005(4) -0.002(3)
C27 0.019(5) 0.010(4) 0.021(5) 0.001(3) 0.001(3) 0.001(3)
C28 0.021(4) 0.010(4) 0.022(5) 0.001(3) -0.004(3) 0.002(3)
C29 0.019(5) 0.019(4) 0.026(5) 0.003(4) -0.006(4) -0.001(3)
C30 0.023(5) 0.030(5) 0.021(5) 0.004(4) -0.001(3) -0.005(4)
C31 0.019(5) 0.030(5) 0.035(5) 0.005(4) -0.008(4) -0.005(4)
C32 0.027(5) 0.022(4) 0.027(5) 0.009(4) -0.005(4) -0.001(4)
C33 0.027(5) 0.019(4) 0.027(5) 0.004(4) -0.010(4) 0.001(4)
C34 0.035(5) 0.020(4) 0.018(5) 0.000(4) -0.006(4) -0.006(4)
C35 0.009(4) 0.031(5) 0.024(5) 0.006(4) 0.002(3) 0.000(3)
C36 0.025(5) 0.030(4) 0.017(4) 0.001(4) -0.003(3) 0.003(4)
C37 0.039(6) 0.038(5) 0.037(6) 0.009(5) -0.004(5) -0.002(4)
C38 0.035(5) 0.030(5) 0.033(5) 0.016(4) 0.004(4) 0.006(4)
C39 0.032(5) 0.026(4) 0.037(6) 0.001(4) 0.008(4) 0.007(4)
C40 0.018(4) 0.025(4) 0.025(4) 0.006(4) 0.003(4) 0.002(3)
C41 0.030(5) 0.017(4) 0.027(5) 0.000(4) 0.014(4) 0.002(3)
C42 0.043(6) 0.022(4) 0.038(6) 0.002(4) 0.006(4) 0.006(4)
C43 0.055(7) 0.021(6) 0.038(7) -0.008(5) 0.010(5) -0.003(4)
C44 0.051(6) 0.037(5) 0.022(5) 0.001(4) 0.002(4) -0.005(4)
C45 0.024(5) 0.024(4) 0.032(5) 0.000(4) -0.008(4) 0.002(3)
C46 0.016(4) 0.016(4) 0.031(5) 0.008(4) 0.001(4) 0.004(3)
C47 0.025(5) 0.030(5) 0.024(5) 0.001(4) -0.001(4) 0.005(4)
C48 0.027(5) 0.034(5) 0.045(6) 0.011(5) -0.010(4) -0.004(4)
C49 0.028(5) 0.038(5) 0.036(6) 0.017(4) 0.010(4) -0.001(4)
C50 0.035(6) 0.027(5) 0.034(5) 0.005(4) -0.001(4) 0.007(4)
C51 0.026(5) 0.020(4) 0.023(4) 0.005(3) 0.005(3) 0.006(3)
C52 0.033(5) 0.022(4) 0.017(4) -0.002(3) 0.002(4) 0.007(4)
C53 0.038(6) 0.034(5) 0.038(6) -0.008(4) 0.010(4) -0.004(4)
C54 0.060(7) 0.061(9) 0.021(7) -0.011(6) 0.012(5) 0.008(6)
C55 0.042(6) 0.035(5) 0.049(7) -0.012(5) -0.011(5) -0.004(5)
C56 0.027(5) 0.022(4) 0.027(5) -0.001(4) -0.001(4) 0.002(4)
C57 0.014(4) 0.022(4) 0.027(5) 0.006(4) 0.003(3) 0.002(3)
C58 0.016(4) 0.034(5) 0.023(5) 0.001(4) -0.005(3) 0.001(4)
C59 0.019(5) 0.026(4) 0.031(5) 0.006(4) 0.005(4) -0.004(3)
C60 0.028(5) 0.015(4) 0.024(5) 0.007(3) -0.004(4) 0.005(3)
C61 0.018(4) 0.021(4) 0.017(5) 0.003(4) 0.000(3) -0.007(3)
C62 0.020(5) 0.020(4) 0.012(5) -0.003(3) 0.000(3) 0.004(3)
C63 0.023(5) 0.023(4) 0.017(4) 0.000(3) -0.004(3) 0.004(3)
C64 0.016(4) 0.020(4) 0.020(5) -0.001(3) -0.002(3) 0.004(3)
C65 0.009(4) 0.036(5) 0.029(5) 0.005(4) -0.001(3) -0.002(3)
C66 0.017(5) 0.024(4) 0.036(6) 0.008(4) 0.000(4) 0.000(3)
C67 0.027(5) 0.021(4) 0.032(6) -0.002(4) -0.002(4) -0.005(4)
C68 0.019(5) 0.030(5) 0.027(5) 0.004(4) -0.006(4) -0.002(4)
O9 0.066(6) 0.174(10) 0.053(6) 0.003(6) 0.011(5) -0.038(7)
N9 0.056(6) 0.056(5) 0.040(5) 0.001(4) 0.002(4) 0.004(4)
C69 0.035(5) 0.035(5) 0.046(6) -0.008(4) -0.013(5) 0.006(4)
C70 0.038(6) 0.065(7) 0.039(6) -0.003(5) -0.017(5) -0.010(5)
C71 0.049(7) 0.054(7) 0.051(7) 0.004(5) -0.002(5) 0.003(5)
O10 0.043(4) 0.061(5) 0.045(5) -0.002(3) -0.014(3) -0.001(3)
N10 0.033(4) 0.039(4) 0.043(5) -0.005(4) -0.008(4) -0.001(3)
C72 0.070(9) 0.111(11) 0.039(7) 0.004(8) -0.019(7) -0.026(8)
C73 0.058(10) 0.28(2) 0.070(10) -0.080(12) 0.016(8) -0.003(11)
C74 0.054(7) 0.048(6) 0.057(7) 0.003(6) 0.004(5) 0.006(5)
O11 0.036(5) 0.089(7) 0.133(9) 0.062(6) 0.005(6) -0.002(4)
N11 0.033(5) 0.064(6) 0.036(5) 0.018(4) -0.007(4) -0.007(5)
C75 0.095(11) 0.038(6) 0.039(7) 0.014(6) 0.026(7) 0.001(6)
C76 0.085(10) 0.079(9) 0.070(9) 0.029(7) 0.028(7) 0.037(8)
C77 0.102(12) 0.192(18) 0.112(12) 0.095(12) -0.078(10) -0.099(13)
O12 0.024(3) 0.038(4) 0.048(4) 0.002(3) -0.001(3) 0.000(3)
O13 0.027(4) 0.033(3) 0.056(4) 0.011(3) 0.007(3) 0.000(3)
O14 0.031(4) 0.036(3) 0.047(4) -0.005(3) -0.007(3) 0.004(3)
O15 0.072(5) 0.071(5) 0.050(4) 0.009(4) 0.004(4) 0.027(4)
O16 0.073(6) 0.099(6) 0.082(7) 0.028(6) -0.008(5) 0.006(5)

loop_
_atom_type_symbol
_atom_type_description
_atom_type_scat_dispersion_real
_atom_type_scat_dispersion_imag
_atom_type_scat_source
C C 0.0033 0.0016 'International Tables Vol C Tables 4.2.6.8 and 6.1.1.4'
H H 0.0000 0.0000 'International Tables Vol C Tables 4.2.6.8 and 6.1.1.4'
N N 0.0061 0.0033 'International Tables Vol C Tables 4.2.6.8 and 6.1.1.4'
O O 0.0106 0.0060 'International Tables Vol C Tables 4.2.6.8 and 6.1.1.4'
Zn Zn 0.2839 1.4301 'International Tables Vol C Tables 4.2.6.8 and 6.1.1.4'
Ir Ir -1.4442 7.9887 'International Tables Vol C Tables 4.2.6.8 and 6.1.1.4'

loop_
_geom_angle_atom_site_label_1
_geom_angle_atom_site_label_2
_geom_angle_atom_site_label_3
_geom_angle
_geom_angle_site_symmetry_1
_geom_angle_site_symmetry_3
C12 Ir1 C1 89.6(3) . .
C12 Ir1 N2 80.1(3) . .
C1 Ir1 N2 92.3(3) . .
C12 Ir1 N1 95.3(3) . .
C1 Ir1 N1 80.6(3) . .
N2 Ir1 N1 171.6(3) . .
C12 Ir1 N4 173.4(3) . .
C1 Ir1 N4 96.7(3) . .
N2 Ir1 N4 97.5(3) . .
N1 Ir1 N4 87.7(3) . .
C12 Ir1 N3 97.3(3) . .
C1 Ir1 N3 172.1(3) . .
N2 Ir1 N3 92.6(2) . .
N1 Ir1 N3 94.9(3) . .
N4 Ir1 N3 76.6(3) . .
C35 Ir2 C46 91.8(3) . .
C35 Ir2 N6 94.1(3) . .
C46 Ir2 N6 80.8(3) . .
C35 Ir2 N5 80.8(3) . .
C46 Ir2 N5 92.5(3) . .
N6 Ir2 N5 171.6(3) . .
C35 Ir2 N8 173.7(3) . .
C46 Ir2 N8 94.2(3) . .
N6 Ir2 N8 88.7(3) . .
N5 Ir2 N8 97.0(3) . .
C35 Ir2 N7 96.8(3) . .
C46 Ir2 N7 170.9(3) . .
N6 Ir2 N7 95.6(3) . .
N5 Ir2 N7 91.7(3) . .
N8 Ir2 N7 77.3(3) . .
O7 Zn1 O5 115.4(2) 3_575 .
O7 Zn1 O1 107.7(2) 3_575 .
O5 Zn1 O1 110.0(2) . .
O7 Zn1 O3 101.5(2) 3_575 3_575
O5 Zn1 O3 105.8(2) . 3_575
O1 Zn1 O3 116.5(2) . 3_575
C11 N1 C7 119.5(7) . .
C11 N1 Ir1 125.0(6) . .
C7 N1 Ir1 115.4(5) . .
C18 N2 C22 120.0(7) . .
C18 N2 Ir1 116.2(5) . .
C22 N2 Ir1 123.6(5) . .
C27 N3 C23 117.7(7) . .
C27 N3 Ir1 116.9(5) . .
C23 N3 Ir1 125.4(5) . .
C28 N4 C32 119.2(7) . .
C28 N4 Ir1 116.4(5) . .
C32 N4 Ir1 124.5(5) . .
C45 N5 C41 121.5(8) . .
C45 N5 Ir2 123.7(6) . .
C41 N5 Ir2 114.4(6) . .
C56 N6 C52 119.7(7) . .
C56 N6 Ir2 124.9(6) . .
C52 N6 Ir2 115.4(5) . .
C61 N7 C57 117.7(7) . .
C61 N7 Ir2 115.1(5) . .
C57 N7 Ir2 127.2(5) . .
C66 N8 C62 118.6(7) . .
C66 N8 Ir2 125.5(5) . .
C62 N8 Ir2 115.5(5) . .
C33 O1 Zn1 112.7(5) . .
C34 O3 Zn1 112.1(5) . 3_475
C67 O5 Zn1 119.7(5) . .
C68 O7 Zn1 109.8(5) . 3_475
C2 C1 C6 117.3(7) . .
C2 C1 Ir1 128.9(6) . .
C6 C1 Ir1 113.3(6) . .
C1 C2 C3 121.3(8) . .
C4 C3 C2 120.2(8) . .
C5 C4 C3 119.6(8) . .
C4 C5 C6 121.2(8) . .
C5 C6 C1 120.4(8) . .
C5 C6 C7 124.1(8) . .
C1 C6 C7 115.5(7) . .
N1 C7 C8 119.6(8) . .
N1 C7 C6 114.9(7) . .
C8 C7 C6 125.5(8) . .
C9 C8 C7 120.0(9) . .
C8 C9 C10 120.4(10) . .
C11 C10 C9 117.5(9) . .
C10 C11 N1 122.8(8) . .
C17 C12 C13 115.8(7) . .
C17 C12 Ir1 115.1(6) . .
C13 C12 Ir1 129.0(6) . .
C14 C13 C12 122.4(8) . .
C13 C14 C15 120.4(8) . .
C16 C15 C14 118.1(7) . .
C17 C16 C15 121.4(8) . .
C16 C17 C12 121.7(8) . .
C16 C17 C18 124.1(7) . .
C12 C17 C18 114.1(7) . .
N2 C18 C19 120.1(7) . .
N2 C18 C17 114.0(7) . .
C19 C18 C17 125.9(7) . .
C18 C19 C20 120.6(8) . .
C21 C20 C19 117.3(8) . .
C22 C21 C20 121.5(8) . .
N2 C22 C21 120.3(8) . .
N3 C23 C24 121.8(8) . .
C23 C24 C25 120.5(8) . .
C26 C25 C24 117.0(7) . .
C26 C25 C33 122.7(7) . .
C24 C25 C33 120.2(7) . .
C27 C26 C25 119.5(8) . .
N3 C27 C26 123.4(8) . .
N3 C27 C28 113.9(6) . .
C26 C27 C28 122.6(7) . .
N4 C28 C29 122.1(7) . .
N4 C28 C27 116.3(6) . .
C29 C28 C27 121.5(7) . .
C30 C29 C28 118.0(7) . .
C31 C30 C29 119.7(7) . .
C31 C30 C34 119.3(7) . .
C29 C30 C34 121.0(7) . .
C32 C31 C30 119.3(8) . .
N4 C32 C31 121.7(7) . .
O2 C33 O1 128.5(7) . .
O2 C33 C25 116.5(7) . .
O1 C33 C25 115.0(7) . .
O4 C34 O3 126.6(7) . .
O4 C34 C30 118.4(7) . .
O3 C34 C30 115.0(7) . .
C36 C35 C40 116.1(7) . .
C36 C35 Ir2 129.3(6) . .
C40 C35 Ir2 114.7(6) . .
C37 C36 C35 122.4(8) . .
C36 C37 C38 120.4(9) . .
C39 C38 C37 119.4(8) . .
C38 C39 C40 119.6(8) . .
C39 C40 C35 122.0(7) . .
C39 C40 C41 123.4(7) . .
C35 C40 C41 114.6(7) . .
N5 C41 C42 119.5(8) . .
N5 C41 C40 115.2(7) . .
C42 C41 C40 125.3(8) . .
C43 C42 C41 119.0(8) . .
C44 C43 C42 120.3(9) . .
C45 C44 C43 119.3(9) . .
N5 C45 C44 120.3(8) . .
C47 C46 C51 116.2(7) . .
C47 C46 Ir2 129.6(7) . .
C51 C46 Ir2 113.8(6) . .
C46 C47 C48 122.7(8) . .
C49 C48 C47 119.1(8) . .
C50 C49 C48 119.9(8) . .
C49 C50 C51 119.7(8) . .
C50 C51 C46 122.3(8) . .
C50 C51 C52 122.5(7) . .
C46 C51 C52 115.2(7) . .
N6 C52 C53 120.4(8) . .
N6 C52 C51 114.3(7) . .
C53 C52 C51 125.2(8) . .
C52 C53 C54 120.0(9) . .
C55 C54 C53 118.7(10) . .
C54 C55 C56 119.5(9) . .
N6 C56 C55 121.7(8) . .
N7 C57 C58 122.7(7) . .
C57 C58 C59 120.4(7) . .
C58 C59 C60 117.2(7) . .
C58 C59 C67 121.5(7) . .
C60 C59 C67 121.3(7) . .
C59 C60 C61 120.7(7) . .
N7 C61 C60 121.3(7) . .
N7 C61 C62 116.2(7) . .
C60 C61 C62 122.5(7) . .
N8 C62 C63 120.8(7) . .
N8 C62 C61 115.6(7) . .
C63 C62 C61 123.6(7) . .
C64 C63 C62 119.8(8) . .
C65 C64 C63 118.1(7) . .
C65 C64 C68 121.5(7) . .
C63 C64 C68 120.4(7) . .
C64 C65 C66 121.2(7) . .
N8 C66 C65 121.5(8) . .
O6 C67 O5 125.7(8) . .
O6 C67 C59 118.4(8) . .
O5 C67 C59 115.9(7) . .
O8 C68 O7 125.0(7) . .
O8 C68 C64 118.4(7) . .
O7 C68 C64 116.6(7) . .
C72 N9 C73 120.9(11) . .
C72 N9 C74 120.2(10) . .
C73 N9 C74 118.7(10) . .
O10 C69 N10 125.0(9) . .
C69 N10 C70 121.2(8) . .
C69 N10 C71 120.7(8) . .
C70 N10 C71 117.8(8) . .
O9 C72 N9 123.7(12) . .
C75 N11 C76 117.8(10) . .
C75 N11 C77 122.9(11) . .
C76 N11 C77 119.1(12) . .
O11 C75 N11 124.9(11) . .

loop_
_geom_bond_atom_site_label_1
_geom_bond_atom_site_label_2
_geom_bond_distance
_geom_bond_site_symmetry_2
Ir1 C12 2.010(8) .
Ir1 C1 2.036(8) .
Ir1 N2 2.040(6) .
Ir1 N1 2.075(7) .
Ir1 N4 2.134(6) .
Ir1 N3 2.146(6) .
Ir2 C35 2.003(8) .
Ir2 C46 2.021(8) .
Ir2 N6 2.040(7) .
Ir2 N5 2.062(8) .
Ir2 N8 2.121(6) .
Ir2 N7 2.133(7) .
Zn1 O7 1.981(5) 3_575
Zn1 O5 1.981(5) .
Zn1 O1 1.982(5) .
Zn1 O3 1.985(5) 3_575
N1 C11 1.344(10) .
N1 C7 1.353(10) .
N2 C18 1.353(10) .
N2 C22 1.367(10) .
N3 C27 1.343(9) .
N3 C23 1.354(10) .
N4 C28 1.331(9) .
N4 C32 1.344(10) .
N5 C45 1.349(10) .
N5 C41 1.363(10) .
N6 C56 1.345(10) .
N6 C52 1.363(11) .
N7 C61 1.359(10) .
N7 C57 1.360(9) .
N8 C66 1.351(10) .
N8 C62 1.364(10) .
O1 C33 1.267(9) .
O2 C33 1.220(10) .
O3 C34 1.276(9) .
O3 Zn1 1.985(5) 3_475
O4 C34 1.216(10) .
O5 C67 1.286(10) .
O6 C67 1.210(10) .
O7 C68 1.281(9) .
O7 Zn1 1.981(5) 3_475
O8 C68 1.246(9) .
C1 C2 1.385(11) .
C1 C6 1.428(11) .
C2 C3 1.417(11) .
C3 C4 1.385(12) .
C4 C5 1.367(11) .
C5 C6 1.402(11) .
C6 C7 1.471(11) .
C7 C8 1.387(10) .
C8 C9 1.337(12) .
C9 C10 1.403(13) .
C10 C11 1.343(11) .
C12 C17 1.409(11) .
C12 C13 1.409(11) .
C13 C14 1.380(11) .
C14 C15 1.398(11) .
C15 C16 1.386(11) .
C16 C17 1.378(10) .
C17 C18 1.480(11) .
C18 C19 1.390(11) .
C19 C20 1.395(12) .
C20 C21 1.374(12) .
C21 C22 1.370(10) .
C23 C24 1.370(11) .
C24 C25 1.399(10) .
C25 C26 1.393(10) .
C25 C33 1.526(11) .
C26 C27 1.367(10) .
C27 C28 1.518(11) .
C28 C29 1.389(11) .
C29 C30 1.383(10) .
C30 C31 1.370(11) .
C30 C34 1.535(11) .
C31 C32 1.369(10) .
C35 C36 1.402(10) .
C35 C40 1.415(10) .
C36 C37 1.389(11) .
C37 C38 1.393(12) .
C38 C39 1.389(12) .
C39 C40 1.407(10) .
C40 C41 1.466(11) .
C41 C42 1.387(11) .
C42 C43 1.385(13) .
C43 C44 1.385(13) .
C44 C45 1.370(11) .
C46 C47 1.370(10) .
C46 C51 1.403(11) .
C47 C48 1.405(11) .
C48 C49 1.379(12) .
C49 C50 1.376(12) .
C50 C51 1.383(12) .
C51 C52 1.471(11) .
C52 C53 1.387(11) .
C53 C54 1.401(14) .
C54 C55 1.373(13) .
C55 C56 1.395(11) .
C57 C58 1.376(10) .
C58 C59 1.383(11) .
C59 C60 1.388(11) .
C59 C67 1.516(11) .
C60 C61 1.396(11) .
C61 C62 1.467(11) .
C62 C63 1.403(11) .
C63 C64 1.380(10) .
C64 C65 1.365(10) .
C64 C68 1.500(10) .
C65 C66 1.376(10) .
O9 C72 1.234(15) .
N9 C72 1.321(15) .
N9 C73 1.431(16) .
N9 C74 1.448(12) .
C69 O10 1.250(11) .
C69 N10 1.336(12) .
C70 N10 1.430(11) .
C71 N10 1.458(11) .
O11 C75 1.198(14) .
N11 C75 1.359(15) .
N11 C76 1.402(14) .
N11 C77 1.424(14) .
